data_7000967
loop_
_publ_author_name
'Tamm, Nadezhda B.'
'Ioffe, Ilya N.'
'Kemnitz, Erhard'
'Troyanov, Sergey I.'

_publ_section_title
;
 Synthesis and molecular structure of pentafluoroethyl derivatives of
 C70: C70(C2F5)8 and C70(C2F5)10
;
_journal_issue 15
_journal_name_full 'Dalton Transactions'
_journal_page_first 2740
_journal_page_last 2745
_journal_paper_doi 10.1039/b817829a
_journal_year 2009
_chemical_formula_sum 'C86 F40'
_chemical_formula_weight 1792.86
_chemical_name_systematic
;
?
;
_space_group_IT_number 14
_symmetry_cell_setting monoclinic
_symmetry_space_group_name_Hall '-P 2ybc'
_symmetry_space_group_name_H-M 'P 1 21/c 1'
_atom_sites_solution_hydrogens none
_atom_sites_solution_primary direct
_atom_sites_solution_secondary difmap
_audit_creation_method SHELXL-97
_cell_angle_alpha 90.00
_cell_angle_beta 100.9862(3)
_cell_angle_gamma 90.00
_cell_formula_units_Z 4
_cell_length_a 18.80480(10)
_cell_length_b 12.24110(10)
_cell_length_c 25.8852(2)
_cell_measurement_reflns_used 30000
_cell_measurement_temperature 100(2)
_cell_measurement_theta_max 35
_cell_measurement_theta_min 5
_cell_volume 5849.35(7)
_computing_cell_refinement XDS
_computing_data_collection XDS
_computing_data_reduction XDS
_computing_structure_refinement 'SHELXL-97 (Sheldrick, 1997)'
_computing_structure_solution 'SHELXS-97 (Sheldrick, 1990)'
_diffrn_ambient_temperature 100(2)
_diffrn_measured_fraction_theta_full 0.870
_diffrn_measured_fraction_theta_max 0.747
_diffrn_measurement_device_type MAR225
_diffrn_measurement_method CCD
_diffrn_radiation_monochromator Cu(113)
_diffrn_radiation_source 'BL 14.2, PSF, BESSY, Berlin, Germany'
_diffrn_radiation_type synchrotron
_diffrn_radiation_wavelength 0.95373
_diffrn_reflns_av_R_equivalents 0.1275
_diffrn_reflns_av_sigmaI/netI 0.0771
_diffrn_reflns_limit_h_max 19
_diffrn_reflns_limit_h_min -19
_diffrn_reflns_limit_k_max 14
_diffrn_reflns_limit_k_min -14
_diffrn_reflns_limit_l_max 30
_diffrn_reflns_limit_l_min -31
_diffrn_reflns_number 57417
_diffrn_reflns_theta_full 35.60
_diffrn_reflns_theta_max 36.85
_diffrn_reflns_theta_min 3.26
_exptl_absorpt_coefficient_mu 0.209
_exptl_absorpt_correction_type none
_exptl_crystal_colour brown
_exptl_crystal_density_diffrn 2.036
_exptl_crystal_density_method 'not measured'
_exptl_crystal_description needle
_exptl_crystal_F_000 3504
_exptl_crystal_size_max 0.08
_exptl_crystal_size_mid 0.03
_exptl_crystal_size_min 0.02
_refine_diff_density_max 0.727
_refine_diff_density_min -0.580
_refine_diff_density_rms 0.091
_refine_ls_extinction_method none
_refine_ls_goodness_of_fit_ref 1.350
_refine_ls_matrix_type full
_refine_ls_number_parameters 1172
_refine_ls_number_reflns 9113
_refine_ls_number_restraints 0
_refine_ls_restrained_S_all 1.350
_refine_ls_R_factor_all 0.1159
_refine_ls_R_factor_gt 0.0743
_refine_ls_shift/su_max 0.003
_refine_ls_shift/su_mean 0.000
_refine_ls_structure_factor_coef Fsqd
_refine_ls_weighting_details 'calc w=1/[\s^2^(Fo^2^)+(0.0700P)^2^+6.1000P] where P=(Fo^2^+2Fc^2^)/3'
_refine_ls_weighting_scheme calc
_refine_ls_wR_factor_gt 0.1823
_refine_ls_wR_factor_ref 0.1971
_reflns_number_gt 6342
_reflns_number_total 9113
_reflns_threshold_expression >2sigma(I)
_cod_data_source_file b817829a.txt
_cod_data_source_block x9p1p11b
_cod_depositor_comments
;
The following automatic conversions were performed:
'_symmetry_cell_setting' value 'Monoclinic' changed to 'monoclinic'
according to '/home/saulius/struct/CIF-dictionaries/cif_core.dic'
dictionary named 'cif_core.dic' version 2.4.1 from 2010-06-29.

Automatic conversion script
Id: cif_fix_enum 1527 2010-12-29 10:47:43Z saulius 
;
_cod_original_sg_symbol_H-M P2(1)/c
_cod_database_code 7000967

loop_
_symmetry_equiv_pos_as_xyz
'x, y, z'
'-x, y+1/2, -z+1/2'
'-x, -y, -z'
'x, -y-1/2, z-1/2'

loop_
_atom_site_label
_atom_site_type_symbol
_atom_site_fract_x
_atom_site_fract_y
_atom_site_fract_z
_atom_site_U_iso_or_equiv
_atom_site_adp_type
_atom_site_occupancy
_atom_site_symmetry_multiplicity
_atom_site_calc_flag
_atom_site_refinement_flags
_atom_site_disorder_assembly
_atom_site_disorder_group
F71A F 0.3763(5) 0.2160(6) 0.91341(17) 0.043(2) Uani 0.72(2) 1 d P . .
F71B F 0.4614(4) 0.1974(5) 0.8693(3) 0.042(2) Uani 0.72(2) 1 d P . .
F71C F 0.4737(9) 0.252(3) 0.8459(12) 0.081(10) Uani 0.28(2) 1 d P . .
F71D F 0.4174(17) 0.1854(14) 0.9013(9) 0.067(10) Uani 0.28(2) 1 d P . .
F72A F 0.4662(2) 0.3824(3) 0.92502(12) 0.0530(9) Uani 1 1 d . . .
F72B F 0.3606(3) 0.4296(4) 0.8823(3) 0.043(2) Uani 0.72(2) 1 d P . .
F72C F 0.4500(4) 0.4126(6) 0.84273(17) 0.039(2) Uani 0.72(2) 1 d P . .
F72D F 0.4041(19) 0.4476(14) 0.8497(6) 0.073(11) Uani 0.28(2) 1 d P . .
F72E F 0.3531(13) 0.379(4) 0.9096(10) 0.108(12) Uani 0.28(2) 1 d P . .
F73A F 0.51596(18) 0.2566(2) 0.78501(16) 0.0615(11) Uani 1 1 d . . .
F73B F 0.53330(18) 0.1932(3) 0.71115(14) 0.0551(9) Uani 1 1 d . . .
F74A F 0.54736(16) -0.0131(2) 0.75345(12) 0.0392(7) Uani 1 1 d . . .
F74B F 0.62223(17) 0.1074(2) 0.79145(13) 0.0440(8) Uani 1 1 d . . .
F74C F 0.53523(18) 0.0518(3) 0.82752(12) 0.0488(8) Uani 1 1 d . . .
F75A F 0.2920(2) 0.0920(3) 0.93385(11) 0.0559(9) Uani 1 1 d . . .
F75B F 0.2704(2) -0.0764(3) 0.91172(12) 0.0616(11) Uani 1 1 d . . .
F76A F 0.1257(2) -0.0398(3) 0.91284(14) 0.0670(11) Uani 1 1 d . . .
F76B F 0.1512(2) 0.1286(3) 0.93275(12) 0.0527(9) Uani 1 1 d . . .
F76C F 0.1992(3) 0.0007(3) 0.98416(13) 0.0718(12) Uani 1 1 d . . .
F77A F 0.47455(18) 0.3349(2) 0.63980(12) 0.0469(8) Uani 1 1 d . . .
F77B F 0.3841(2) 0.3974(2) 0.58184(14) 0.0552(9) Uani 1 1 d . . .
F78A F 0.4949(3) 0.3282(3) 0.54079(16) 0.0770(13) Uani 1 1 d . . .
F78B F 0.4041(3) 0.2216(4) 0.51838(15) 0.0885(15) Uani 1 1 d . . .
F78C F 0.4947(3) 0.1701(3) 0.57625(17) 0.0761(13) Uani 1 1 d . . .
F79A F 0.1834(2) -0.2171(3) 0.86361(12) 0.0562(10) Uani 1 1 d . . .
F79B F 0.15833(18) -0.3180(2) 0.79459(13) 0.0469(8) Uani 1 1 d . . .
F80A F 0.30060(19) -0.3629(2) 0.80084(12) 0.0494(9) Uani 1 1 d . . .
F80B F 0.3298(2) -0.2573(3) 0.86737(14) 0.0615(10) Uani 1 1 d . . .
F80C F 0.2629(2) -0.3961(3) 0.87200(14) 0.0635(11) Uani 1 1 d . . .
F81A F 0.23689(19) -0.2375(3) 0.49981(13) 0.0640(12) Uani 1 1 d . . .
F81B F 0.3410(2) -0.1609(3) 0.51199(14) 0.0651(11) Uani 1 1 d . . .
F82A F 0.3508(2) -0.3728(2) 0.51813(12) 0.0515(9) Uani 1 1 d . . .
F82B F 0.3875(2) -0.3001(3) 0.59390(13) 0.0657(12) Uani 1 1 d . . .
F82C F 0.2854(3) -0.3814(3) 0.57739(16) 0.0736(13) Uani 1 1 d . . .
F83A F 0.28323(19) 0.0162(3) 0.46676(11) 0.0479(8) Uani 1 1 d . . .
F83B F 0.2336(2) 0.1766(2) 0.46415(12) 0.0585(10) Uani 1 1 d . . .
F84A F 0.1465(2) -0.0725(3) 0.44312(13) 0.0745(13) Uani 1 1 d . . .
F84B F 0.1695(2) 0.0441(3) 0.38838(11) 0.0632(11) Uani 1 1 d . . .
F84C F 0.1016(3) 0.0888(5) 0.44106(15) 0.1033(19) Uani 1 1 d . . .
F85A F 0.1118(2) -0.2742(3) 0.52969(17) 0.0751(13) Uani 1 1 d . . .
F85B F 0.01696(18) -0.1724(2) 0.52836(12) 0.0484(8) Uani 1 1 d . . .
F86A F -0.0154(3) -0.2828(3) 0.61027(15) 0.0752(13) Uani 1 1 d . . .
F86B F -0.0006(2) -0.3870(3) 0.54610(16) 0.0674(11) Uani 1 1 d . . .
F86C F 0.0791(3) -0.3774(3) 0.6178(2) 0.118(2) Uani 1 1 d . . .
C1 C 0.3429(3) 0.2207(3) 0.81965(17) 0.0273(11) Uani 1 1 d . . .
C2 C 0.3454(3) 0.0982(3) 0.80753(16) 0.0241(10) Uani 1 1 d . . .
C3 C 0.3892(3) 0.0672(3) 0.77276(16) 0.0225(10) Uani 1 1 d . . .
C4 C 0.4234(2) 0.1437(3) 0.73560(17) 0.0214(10) Uani 1 1 d . . .
C5 C 0.3773(3) 0.2488(3) 0.72675(17) 0.0229(10) Uani 1 1 d . . .
C6 C 0.3481(3) 0.2867(3) 0.76885(17) 0.0258(11) Uani 1 1 d . . .
C7 C 0.2923(3) 0.3657(3) 0.76065(17) 0.0249(10) Uani 1 1 d . . .
C8 C 0.2432(3) 0.3488(3) 0.79593(17) 0.0283(11) Uani 1 1 d . . .
C9 C 0.2670(3) 0.2537(3) 0.82745(16) 0.0276(11) Uani 1 1 d . . .
C10 C 0.2167(3) 0.1830(4) 0.83953(17) 0.0284(11) Uani 1 1 d . . .
C11 C 0.2300(3) 0.0591(3) 0.84675(17) 0.0290(11) Uani 1 1 d . . .
C12 C 0.2927(3) 0.0226(3) 0.82039(16) 0.0255(10) Uani 1 1 d . . .
C13 C 0.2867(3) -0.0807(3) 0.79718(16) 0.0228(10) Uani 1 1 d . . .
C14 C 0.3317(2) -0.1110(3) 0.76199(15) 0.0188(9) Uani 1 1 d . . .
C15 C 0.3820(2) -0.0378(3) 0.74977(15) 0.0201(9) Uani 1 1 d . . .
C16 C 0.3963(2) -0.0347(3) 0.69711(16) 0.0196(9) Uani 1 1 d . . .
C17 C 0.4125(2) 0.0753(3) 0.68570(16) 0.0208(9) Uani 1 1 d . . .
C18 C 0.3878(3) 0.1146(3) 0.63608(17) 0.0228(10) Uani 1 1 d . . .
C19 C 0.3640(3) 0.2329(3) 0.62522(17) 0.0274(11) Uani 1 1 d . . .
C20 C 0.3502(3) 0.2884(3) 0.67534(17) 0.0236(10) Uani 1 1 d . . .
C21 C 0.2944(3) 0.3657(3) 0.66762(17) 0.0256(10) Uani 1 1 d . . .
C22 C 0.2667(3) 0.4074(3) 0.71044(18) 0.0281(11) Uani 1 1 d . . .
C23 C 0.1910(3) 0.4349(3) 0.69404(18) 0.0295(12) Uani 1 1 d . . .
C24 C 0.1431(3) 0.4176(3) 0.72803(18) 0.0306(12) Uani 1 1 d . . .
C25 C 0.1702(3) 0.3740(3) 0.78008(17) 0.0293(12) Uani 1 1 d . . .
C26 C 0.1176(3) 0.2999(4) 0.79264(18) 0.0289(11) Uani 1 1 d . . .
C27 C 0.1419(3) 0.2046(4) 0.82030(17) 0.0281(11) Uani 1 1 d . . .
C28 C 0.1060(3) 0.1023(4) 0.80466(19) 0.0332(12) Uani 1 1 d . . .
C29 C 0.1573(3) 0.0147(3) 0.81383(17) 0.0266(10) Uani 1 1 d . . .
C30 C 0.1513(3) -0.0745(3) 0.78062(17) 0.0264(10) Uani 1 1 d . . .
C31 C 0.2161(3) -0.1507(3) 0.78421(17) 0.0260(10) Uani 1 1 d . . .
C32 C 0.2234(3) -0.1969(3) 0.73024(17) 0.0232(11) Uani 1 1 d . . .
C33 C 0.2933(3) -0.1831(3) 0.72158(16) 0.0199(10) Uani 1 1 d . . .
C34 C 0.3078(2) -0.1794(3) 0.67065(16) 0.0196(9) Uani 1 1 d . . .
C35 C 0.3597(2) -0.1037(3) 0.65823(16) 0.0203(9) Uani 1 1 d . . .
C36 C 0.3366(3) -0.0645(3) 0.60622(16) 0.0226(10) Uani 1 1 d . . .
C37 C 0.3461(3) 0.0453(3) 0.59719(16) 0.0242(10) Uani 1 1 d . . .
C38 C 0.2899(3) 0.1117(3) 0.56662(16) 0.0258(10) Uani 1 1 d . . .
C39 C 0.2931(3) 0.2162(3) 0.58519(17) 0.0277(11) Uani 1 1 d . . .
C40 C 0.2297(3) 0.2843(3) 0.58342(17) 0.0263(10) Uani 1 1 d . . .
C41 C 0.2342(3) 0.3655(3) 0.62105(17) 0.0287(11) Uani 1 1 d . . .
C42 C 0.1709(3) 0.4059(3) 0.63891(18) 0.0292(11) Uani 1 1 d . . .
C43 C 0.1031(3) 0.3596(3) 0.62059(18) 0.0296(11) Uani 1 1 d . . .
C44 C 0.0540(3) 0.3413(3) 0.65552(19) 0.0300(11) Uani 1 1 d . . .
C45 C 0.0734(3) 0.3697(4) 0.70850(19) 0.0307(11) Uani 1 1 d . . .
C46 C 0.0576(3) 0.2953(4) 0.74859(19) 0.0325(12) Uani 1 1 d . . .
C47 C 0.0235(3) 0.1967(4) 0.7341(2) 0.0320(11) Uani 1 1 d . . .
C48 C 0.0475(3) 0.0988(4) 0.76267(19) 0.0299(11) Uani 1 1 d . . .
C49 C 0.0428(3) 0.0094(3) 0.7264(2) 0.0301(11) Uani 1 1 d . . .
C50 C 0.0932(3) -0.0767(3) 0.73474(18) 0.0280(11) Uani 1 1 d . . .
C51 C 0.1016(3) -0.1351(3) 0.68887(18) 0.0264(10) Uani 1 1 d . . .
C52 C 0.1671(3) -0.1974(3) 0.68762(17) 0.0244(10) Uani 1 1 d . . .
C53 C 0.1809(3) -0.1984(3) 0.63536(17) 0.0233(11) Uani 1 1 d . . .
C54 C 0.2495(3) -0.1909(3) 0.62627(16) 0.0222(11) Uani 1 1 d . . .
C55 C 0.2710(3) -0.1323(3) 0.57818(16) 0.0257(10) Uani 1 1 d . . .
C56 C 0.2099(3) -0.0540(3) 0.55583(16) 0.0235(11) Uani 1 1 d . . .
C57 C 0.2223(3) 0.0620(3) 0.53540(16) 0.0267(11) Uani 1 1 d . . .
C58 C 0.1572(3) 0.1229(4) 0.54734(16) 0.0288(11) Uani 1 1 d . . .
C59 C 0.1588(3) 0.2343(3) 0.56417(16) 0.0267(11) Uani 1 1 d . . .
C60 C 0.0987(3) 0.2700(4) 0.58382(18) 0.0299(12) Uani 1 1 d . . .
C61 C 0.0463(3) 0.1944(4) 0.59625(18) 0.0284(11) Uani 1 1 d . . .
C62 C 0.0180(3) 0.2376(4) 0.6406(2) 0.0324(12) Uani 1 1 d . . .
C63 C 0.0033(3) 0.1670(4) 0.67910(19) 0.0307(11) Uani 1 1 d . . .
C64 C 0.0151(3) 0.0507(4) 0.67462(19) 0.0282(11) Uani 1 1 d . . .
C65 C 0.0377(3) 0.0066(4) 0.63052(19) 0.0292(11) Uani 1 1 d . . .
C66 C 0.0742(3) -0.0965(3) 0.63812(18) 0.0267(10) Uani 1 1 d . . .
C67 C 0.1156(3) -0.1475(3) 0.59831(18) 0.0278(11) Uani 1 1 d . . .
C68 C 0.1445(3) -0.0585(3) 0.56786(16) 0.0247(11) Uani 1 1 d . . .
C69 C 0.1086(3) 0.0494(3) 0.56254(17) 0.0272(11) Uani 1 1 d . . .
C70 C 0.0542(3) 0.0807(4) 0.59021(18) 0.0280(11) Uani 1 1 d . . .
C71 C 0.4014(3) 0.2515(4) 0.86839(19) 0.0356(13) Uani 1 1 d . . .
C72 C 0.4171(3) 0.3716(4) 0.88098(19) 0.0411(14) Uani 1 1 d . . .
C73 C 0.5056(3) 0.1685(3) 0.75361(19) 0.0314(12) Uani 1 1 d . . .
C74 C 0.5535(3) 0.0764(4) 0.78143(19) 0.0300(11) Uani 1 1 d . . .
C75 C 0.2427(3) 0.0261(4) 0.90580(19) 0.0383(13) Uani 1 1 d . . .
C76 C 0.1791(4) 0.0279(5) 0.9343(2) 0.0464(15) Uani 1 1 d . . .
C77 C 0.4187(3) 0.3043(4) 0.6014(2) 0.0380(13) Uani 1 1 d . . .
C78 C 0.4535(4) 0.2564(5) 0.5584(2) 0.0553(17) Uani 1 1 d . . .
C79 C 0.2089(3) -0.2486(4) 0.82122(19) 0.0373(13) Uani 1 1 d . . .
C80 C 0.2769(3) -0.3173(4) 0.8406(2) 0.0400(13) Uani 1 1 d . . .
C81 C 0.2936(3) -0.2118(4) 0.53663(17) 0.0323(12) Uani 1 1 d . . .
C82 C 0.3304(3) -0.3185(4) 0.5569(2) 0.0414(14) Uani 1 1 d . . .
C83 C 0.2248(3) 0.0701(4) 0.47591(18) 0.0347(12) Uani 1 1 d . . .
C84 C 0.1599(3) 0.0306(5) 0.43667(19) 0.0473(15) Uani 1 1 d . . .
C85 C 0.0689(3) -0.2281(4) 0.5604(2) 0.0366(13) Uani 1 1 d . . .
C86 C 0.0335(4) -0.3215(4) 0.5849(3) 0.0550(18) Uani 1 1 d . . .

loop_
_atom_site_aniso_label
_atom_site_aniso_U_11
_atom_site_aniso_U_22
_atom_site_aniso_U_33
_atom_site_aniso_U_23
_atom_site_aniso_U_13
_atom_site_aniso_U_12
F71A 0.064(6) 0.046(3) 0.018(2) 0.0014(19) 0.004(2) -0.020(3)
F71B 0.043(4) 0.036(3) 0.038(4) -0.011(3) -0.016(3) 0.007(2)
F71C 0.045(11) 0.10(2) 0.087(17) -0.064(16) -0.002(9) 0.002(10)
F71D 0.09(2) 0.045(9) 0.054(12) 0.013(8) -0.029(14) -0.009(10)
F72A 0.068(3) 0.0498(18) 0.0347(16) -0.0150(14) -0.0077(15) -0.0153(16)
F72B 0.042(3) 0.032(3) 0.056(5) -0.027(3) 0.012(3) 0.000(2)
F72C 0.046(5) 0.038(3) 0.035(2) -0.0071(19) 0.015(2) -0.018(3)
F72D 0.12(3) 0.039(9) 0.052(9) 0.004(7) 0.000(13) -0.018(11)
F72E 0.098(16) 0.18(3) 0.043(11) -0.055(16) 0.003(10) 0.034(16)
F73A 0.038(2) 0.0275(15) 0.105(3) -0.0221(16) -0.0206(19) -0.0003(13)
F73B 0.033(2) 0.069(2) 0.062(2) 0.0263(17) 0.0062(16) -0.0140(16)
F74A 0.0337(19) 0.0270(14) 0.0521(18) -0.0127(12) -0.0039(13) 0.0065(11)
F74B 0.030(2) 0.0332(15) 0.064(2) -0.0028(13) -0.0043(14) -0.0028(12)
F74C 0.048(2) 0.0565(19) 0.0385(17) 0.0035(14) 0.0004(14) 0.0029(15)
F75A 0.066(3) 0.072(2) 0.0267(16) -0.0032(15) -0.0003(15) 0.0048(18)
F75B 0.105(3) 0.0500(19) 0.0337(17) 0.0167(14) 0.0232(18) 0.0354(19)
F76A 0.098(3) 0.066(2) 0.048(2) -0.0048(17) 0.039(2) -0.027(2)
F76B 0.071(3) 0.0525(19) 0.0412(18) -0.0004(14) 0.0286(16) 0.0113(16)
F76C 0.113(4) 0.076(2) 0.0331(18) 0.0140(17) 0.0329(19) 0.022(2)
F77A 0.050(2) 0.0435(17) 0.0490(18) 0.0020(14) 0.0137(15) -0.0153(14)
F77B 0.063(3) 0.0356(16) 0.070(2) 0.0251(15) 0.0200(18) -0.0013(15)
F78A 0.097(4) 0.071(2) 0.077(3) 0.016(2) 0.052(2) -0.017(2)
F78B 0.100(4) 0.131(4) 0.044(2) -0.012(2) 0.036(2) -0.042(3)
F78C 0.099(4) 0.055(2) 0.092(3) 0.007(2) 0.064(3) 0.008(2)
F79A 0.091(3) 0.0440(17) 0.0442(18) 0.0174(14) 0.0403(18) 0.0152(17)
F79B 0.045(2) 0.0323(15) 0.066(2) 0.0120(14) 0.0155(16) -0.0104(13)
F80A 0.066(3) 0.0384(16) 0.0474(18) 0.0152(14) 0.0188(16) 0.0230(15)
F80B 0.069(3) 0.0456(18) 0.061(2) 0.0154(16) -0.0100(19) 0.0085(17)
F80C 0.086(3) 0.0478(19) 0.063(2) 0.0363(17) 0.0286(19) 0.0152(17)
F81A 0.056(2) 0.079(2) 0.0457(19) -0.0415(17) -0.0208(17) 0.0294(18)
F81B 0.113(4) 0.0453(18) 0.050(2) -0.0061(15) 0.049(2) 0.0036(19)
F82A 0.067(3) 0.0475(18) 0.0387(17) -0.0176(14) 0.0072(15) 0.0199(16)
F82B 0.072(3) 0.068(2) 0.0449(19) -0.0268(17) -0.0197(18) 0.0411(19)
F82C 0.125(4) 0.0319(17) 0.076(3) -0.0091(17) 0.049(3) -0.0022(19)
F83A 0.055(2) 0.063(2) 0.0274(15) -0.0028(14) 0.0108(14) 0.0140(16)
F83B 0.107(3) 0.0404(17) 0.0288(16) 0.0129(13) 0.0134(17) 0.0055(17)
F84A 0.100(3) 0.083(3) 0.0309(17) 0.0034(17) -0.0118(18) -0.039(2)
F84B 0.094(3) 0.073(2) 0.0189(15) 0.0021(15) 0.0024(16) 0.017(2)
F84C 0.070(3) 0.182(5) 0.045(2) -0.042(3) -0.019(2) 0.063(3)
F85A 0.052(3) 0.081(3) 0.094(3) -0.065(2) 0.020(2) -0.0141(19)
F85B 0.049(2) 0.0458(17) 0.0405(17) -0.0034(13) -0.0160(15) -0.0037(14)
F86A 0.098(4) 0.066(2) 0.063(2) -0.0136(19) 0.018(2) -0.044(2)
F86B 0.060(3) 0.0457(19) 0.089(3) -0.0308(18) -0.007(2) -0.0192(16)
F86C 0.111(4) 0.038(2) 0.166(5) 0.036(3) -0.073(4) -0.031(2)
C1 0.036(3) 0.020(2) 0.024(2) -0.0054(17) 0.001(2) -0.0010(18)
C2 0.028(3) 0.021(2) 0.021(2) -0.0042(16) -0.0005(18) 0.0032(18)
C3 0.025(3) 0.019(2) 0.020(2) 0.0020(16) -0.0040(18) 0.0001(17)
C4 0.018(3) 0.0158(19) 0.028(2) -0.0014(16) 0.0001(18) -0.0006(16)
C5 0.024(3) 0.0158(19) 0.028(2) -0.0012(16) 0.0026(19) -0.0042(16)
C6 0.029(3) 0.018(2) 0.028(2) -0.0018(17) -0.0007(19) -0.0030(17)
C7 0.030(3) 0.0139(19) 0.029(2) -0.0070(16) 0.002(2) -0.0037(17)
C8 0.040(4) 0.018(2) 0.027(2) -0.0097(17) 0.006(2) 0.0037(19)
C9 0.039(3) 0.023(2) 0.020(2) -0.0078(17) 0.004(2) 0.006(2)
C10 0.042(4) 0.027(2) 0.019(2) -0.0037(17) 0.011(2) 0.006(2)
C11 0.042(4) 0.024(2) 0.023(2) 0.0016(17) 0.009(2) 0.0010(19)
C12 0.030(3) 0.025(2) 0.022(2) 0.0019(17) 0.0060(19) 0.0054(19)
C13 0.029(3) 0.020(2) 0.019(2) 0.0037(16) 0.0044(18) 0.0009(17)
C14 0.021(3) 0.0137(18) 0.019(2) 0.0023(15) -0.0031(17) 0.0037(16)
C15 0.020(3) 0.019(2) 0.019(2) -0.0011(16) 0.0004(17) 0.0082(16)
C16 0.015(3) 0.019(2) 0.024(2) 0.0005(16) 0.0022(17) 0.0034(16)
C17 0.016(3) 0.020(2) 0.027(2) 0.0018(17) 0.0051(18) 0.0022(16)
C18 0.022(3) 0.020(2) 0.028(2) 0.0014(17) 0.0097(18) 0.0002(17)
C19 0.038(3) 0.018(2) 0.028(2) 0.0056(17) 0.012(2) 0.0016(18)
C20 0.030(3) 0.0148(19) 0.027(2) 0.0027(16) 0.0076(19) -0.0042(17)
C21 0.035(3) 0.0122(19) 0.031(2) 0.0040(17) 0.010(2) -0.0036(17)
C22 0.038(3) 0.0103(19) 0.035(3) -0.0018(17) 0.005(2) -0.0030(17)
C23 0.041(4) 0.0109(19) 0.035(3) 0.0006(17) 0.003(2) 0.0067(18)
C24 0.040(4) 0.017(2) 0.035(3) -0.0022(18) 0.008(2) 0.0136(19)
C25 0.044(4) 0.018(2) 0.028(2) -0.0094(17) 0.011(2) 0.0098(19)
C26 0.035(3) 0.026(2) 0.029(2) -0.0077(18) 0.016(2) 0.011(2)
C27 0.036(3) 0.029(2) 0.023(2) -0.0035(18) 0.016(2) 0.005(2)
C28 0.044(4) 0.029(2) 0.031(3) 0.0015(19) 0.020(2) 0.002(2)
C29 0.029(3) 0.028(2) 0.027(2) 0.0062(18) 0.016(2) 0.0014(19)
C30 0.032(3) 0.022(2) 0.028(2) 0.0065(18) 0.013(2) -0.0037(18)
C31 0.032(3) 0.021(2) 0.026(2) 0.0065(17) 0.009(2) -0.0013(18)
C32 0.027(3) 0.0124(19) 0.031(2) 0.0019(16) 0.007(2) -0.0012(16)
C33 0.028(3) 0.0095(18) 0.022(2) 0.0012(15) 0.0034(18) 0.0041(16)
C34 0.023(3) 0.0116(18) 0.024(2) -0.0012(15) 0.0050(18) 0.0060(16)
C35 0.024(3) 0.0148(19) 0.022(2) -0.0020(16) 0.0035(18) 0.0080(16)
C36 0.023(3) 0.022(2) 0.023(2) 0.0007(16) 0.0055(18) 0.0058(17)
C37 0.029(3) 0.023(2) 0.022(2) 0.0039(17) 0.0081(19) 0.0028(18)
C38 0.034(3) 0.025(2) 0.021(2) 0.0064(17) 0.0094(19) 0.0051(19)
C39 0.040(3) 0.025(2) 0.020(2) 0.0058(17) 0.0086(19) 0.0017(19)
C40 0.032(3) 0.023(2) 0.024(2) 0.0106(17) 0.0061(19) 0.0031(18)
C41 0.042(4) 0.016(2) 0.027(2) 0.0096(17) 0.005(2) 0.0046(19)
C42 0.039(3) 0.017(2) 0.031(2) 0.0074(17) 0.005(2) 0.0089(19)
C43 0.034(3) 0.022(2) 0.031(2) 0.0074(18) 0.002(2) 0.0128(19)
C44 0.026(3) 0.023(2) 0.040(3) 0.0024(19) 0.003(2) 0.0147(19)
C45 0.031(3) 0.025(2) 0.039(3) 0.0007(19) 0.012(2) 0.0144(19)
C46 0.032(3) 0.028(2) 0.038(3) -0.007(2) 0.010(2) 0.012(2)
C47 0.023(3) 0.032(2) 0.045(3) 0.000(2) 0.018(2) 0.009(2)
C48 0.027(3) 0.031(2) 0.038(3) -0.002(2) 0.021(2) 0.001(2)
C49 0.022(3) 0.026(2) 0.045(3) -0.001(2) 0.013(2) -0.0046(18)
C50 0.025(3) 0.024(2) 0.038(3) 0.0015(19) 0.014(2) -0.0055(18)
C51 0.021(3) 0.020(2) 0.038(3) 0.0016(18) 0.006(2) -0.0062(17)
C52 0.028(3) 0.0132(19) 0.032(2) 0.0005(16) 0.007(2) -0.0037(17)
C53 0.023(4) 0.0133(19) 0.031(2) -0.0048(16) -0.001(2) -0.0011(16)
C54 0.026(4) 0.0132(19) 0.025(2) -0.0054(16) 0.0001(19) 0.0035(16)
C55 0.033(3) 0.022(2) 0.021(2) -0.0051(17) 0.0003(19) 0.0044(18)
C56 0.029(4) 0.024(2) 0.015(2) -0.0028(16) -0.0014(19) 0.0048(18)
C57 0.037(3) 0.025(2) 0.017(2) 0.0020(17) 0.0025(19) 0.0043(19)
C58 0.035(3) 0.029(2) 0.019(2) 0.0023(18) -0.0039(19) 0.005(2)
C59 0.038(3) 0.023(2) 0.018(2) 0.0076(17) 0.0035(19) 0.0092(19)
C60 0.031(3) 0.027(2) 0.027(2) 0.0042(18) -0.007(2) 0.011(2)
C61 0.024(3) 0.030(2) 0.028(2) 0.0016(18) -0.0057(19) 0.0089(19)
C62 0.020(3) 0.034(3) 0.042(3) 0.000(2) 0.001(2) 0.0125(19)
C63 0.018(3) 0.034(2) 0.041(3) -0.004(2) 0.006(2) 0.0071(19)
C64 0.015(3) 0.028(2) 0.042(3) 0.000(2) 0.007(2) -0.0009(18)
C65 0.019(3) 0.027(2) 0.037(3) -0.0035(19) -0.005(2) 0.0010(18)
C66 0.017(3) 0.026(2) 0.036(3) -0.0066(19) 0.0023(19) -0.0049(17)
C67 0.025(3) 0.022(2) 0.033(2) -0.0054(18) -0.004(2) 0.0010(18)
C68 0.028(4) 0.024(2) 0.018(2) -0.0037(16) -0.0061(19) 0.0024(18)
C69 0.028(3) 0.027(2) 0.022(2) -0.0015(18) -0.0093(19) 0.0063(19)
C70 0.016(3) 0.034(2) 0.031(2) -0.0031(19) -0.0039(19) 0.0049(18)
C71 0.048(4) 0.028(2) 0.026(3) -0.005(2) -0.006(2) 0.001(2)
C72 0.057(4) 0.035(3) 0.028(3) -0.011(2) 0.000(2) -0.007(3)
C73 0.032(3) 0.018(2) 0.042(3) -0.0013(19) 0.001(2) -0.0069(18)
C74 0.022(3) 0.028(2) 0.038(3) -0.005(2) 0.001(2) -0.0056(19)
C75 0.058(4) 0.031(3) 0.026(3) 0.003(2) 0.009(2) 0.011(2)
C76 0.070(5) 0.047(3) 0.026(3) 0.005(2) 0.018(3) 0.009(3)
C77 0.045(4) 0.028(2) 0.043(3) 0.010(2) 0.012(3) -0.002(2)
C78 0.074(5) 0.053(4) 0.045(3) 0.004(3) 0.027(3) -0.015(3)
C79 0.054(4) 0.027(2) 0.033(3) 0.007(2) 0.013(2) 0.003(2)
C80 0.055(4) 0.027(2) 0.038(3) 0.011(2) 0.009(3) 0.001(2)
C81 0.042(4) 0.033(2) 0.021(2) -0.0063(19) 0.002(2) 0.001(2)
C82 0.056(4) 0.035(3) 0.032(3) -0.013(2) 0.007(3) 0.012(2)
C83 0.046(4) 0.034(3) 0.025(2) 0.0044(19) 0.009(2) 0.011(2)
C84 0.053(5) 0.065(4) 0.023(3) -0.001(2) 0.002(2) 0.015(3)
C85 0.034(4) 0.032(3) 0.040(3) -0.015(2) -0.002(2) 0.005(2)
C86 0.051(5) 0.028(3) 0.075(4) -0.006(3) -0.014(4) -0.003(3)

loop_
_atom_type_symbol
_atom_type_description
_atom_type_scat_dispersion_real
_atom_type_scat_dispersion_imag
_atom_type_scat_source
C C 0.0033 0.0016 'International Tables Vol C Tables 4.2.6.8 and 6.1.1.4'
F F 0.0171 0.0103 'International Tables Vol C Tables 4.2.6.8 and 6.1.1.4'

loop_
_geom_angle_atom_site_label_1
_geom_angle_atom_site_label_2
_geom_angle_atom_site_label_3
_geom_angle
_geom_angle_site_symmetry_1
_geom_angle_site_symmetry_3
_geom_angle_publ_flag
F71D F71A C71 55.5(10) . . ?
F71C F71B F71D 138.6(15) . . ?
F71C F71B C71 87.1(12) . . ?
F71D F71B C71 53.8(8) . . ?
F71B F71C C71 55.6(13) . . ?
F71A F71D C71 81.9(16) . . ?
F71A F71D F71B 145.2(15) . . ?
C71 F71D F71B 63.9(14) . . ?
F72E F72B C72 84.4(14) . . ?
F72E F72B F72D 140.9(18) . . ?
C72 F72B F72D 56.6(11) . . ?
F72D F72C C72 60.2(9) . . ?
F72C F72D C72 74.2(16) . . ?
F72C F72D F72B 135.2(16) . . ?
C72 F72D F72B 61.0(9) . . ?
F72B F72E C72 56.6(16) . . ?
C9 C1 C2 110.5(4) . . ?
C9 C1 C71 111.3(4) . . ?
C2 C1 C71 111.0(4) . . ?
C9 C1 C6 100.6(4) . . ?
C2 C1 C6 108.9(3) . . ?
C71 C1 C6 114.2(4) . . ?
C3 C2 C12 119.7(4) . . ?
C3 C2 C1 116.5(4) . . ?
C12 C2 C1 122.1(4) . . ?
C2 C3 C15 120.1(4) . . ?
C2 C3 C4 126.9(4) . . ?
C15 C3 C4 107.7(4) . . ?
C17 C4 C5 110.6(3) . . ?
C17 C4 C73 109.1(4) . . ?
C5 C4 C73 112.3(3) . . ?
C17 C4 C3 100.8(3) . . ?
C5 C4 C3 107.8(4) . . ?
C73 C4 C3 115.7(3) . . ?
C6 C5 C20 119.8(4) . . ?
C6 C5 C4 117.2(4) . . ?
C20 C5 C4 121.1(4) . . ?
C5 C6 C7 120.2(4) . . ?
C5 C6 C1 125.8(4) . . ?
C7 C6 C1 108.5(4) . . ?
C22 C7 C6 120.4(4) . . ?
C22 C7 C8 119.7(4) . . ?
C6 C7 C8 110.8(4) . . ?
C25 C8 C7 120.0(4) . . ?
C25 C8 C9 121.9(4) . . ?
C7 C8 C9 107.9(4) . . ?
C10 C9 C8 119.2(5) . . ?
C10 C9 C1 124.6(4) . . ?
C8 C9 C1 109.6(4) . . ?
C9 C10 C27 119.0(4) . . ?
C9 C10 C11 123.3(4) . . ?
C27 C10 C11 110.6(4) . . ?
C12 C11 C10 110.6(4) . . ?
C12 C11 C75 111.9(4) . . ?
C10 C11 C75 111.5(4) . . ?
C12 C11 C29 108.8(4) . . ?
C10 C11 C29 99.8(4) . . ?
C75 C11 C29 113.6(4) . . ?
C13 C12 C2 119.1(4) . . ?
C13 C12 C11 116.6(4) . . ?
C2 C12 C11 122.4(4) . . ?
C12 C13 C14 120.5(4) . . ?
C12 C13 C31 125.9(4) . . ?
C14 C13 C31 107.9(3) . . ?
C15 C14 C13 120.0(4) . . ?
C15 C14 C33 119.8(4) . . ?
C13 C14 C33 110.4(4) . . ?
C14 C15 C3 120.6(4) . . ?
C14 C15 C16 119.6(4) . . ?
C3 C15 C16 110.8(4) . . ?
C35 C16 C17 121.3(4) . . ?
C35 C16 C15 120.8(4) . . ?
C17 C16 C15 107.9(3) . . ?
C18 C17 C16 118.7(4) . . ?
C18 C17 C4 124.8(4) . . ?
C16 C17 C4 110.1(4) . . ?
C17 C18 C37 119.7(4) . . ?
C17 C18 C19 122.8(4) . . ?
C37 C18 C19 109.3(4) . . ?
C18 C19 C20 110.9(3) . . ?
C18 C19 C39 100.6(3) . . ?
C20 C19 C39 111.4(4) . . ?
C18 C19 C77 114.3(4) . . ?
C20 C19 C77 108.4(4) . . ?
C39 C19 C77 111.1(4) . . ?
C21 C20 C5 119.5(4) . . ?
C21 C20 C19 115.1(4) . . ?
C5 C20 C19 123.7(4) . . ?
C20 C21 C22 120.9(4) . . ?
C20 C21 C41 123.3(4) . . ?
C22 C21 C41 107.5(4) . . ?
C7 C22 C21 119.2(4) . . ?
C7 C22 C23 120.4(4) . . ?
C21 C22 C23 110.2(4) . . ?
C24 C23 C22 119.9(4) . . ?
C24 C23 C42 120.5(4) . . ?
C22 C23 C42 106.8(4) . . ?
C23 C24 C45 119.8(4) . . ?
C23 C24 C25 119.3(4) . . ?
C45 C24 C25 108.2(4) . . ?
C8 C25 C26 118.8(4) . . ?
C8 C25 C24 120.5(4) . . ?
C26 C25 C24 108.1(4) . . ?
C27 C26 C25 118.3(5) . . ?
C27 C26 C46 120.1(4) . . ?
C25 C26 C46 108.4(4) . . ?
C26 C27 C10 122.5(4) . . ?
C26 C27 C28 119.4(4) . . ?
C10 C27 C28 108.4(4) . . ?
C48 C28 C29 120.9(4) . . ?
C48 C28 C27 120.2(4) . . ?
C29 C28 C27 109.8(5) . . ?
C30 C29 C28 121.1(4) . . ?
C30 C29 C11 125.0(4) . . ?
C28 C29 C11 108.8(4) . . ?
C29 C30 C50 118.9(4) . . ?
C29 C30 C31 118.4(4) . . ?
C50 C30 C31 120.4(4) . . ?
C30 C31 C32 112.2(4) . . ?
C30 C31 C79 110.3(4) . . ?
C32 C31 C79 108.0(3) . . ?
C30 C31 C13 108.3(3) . . ?
C32 C31 C13 100.2(4) . . ?
C79 C31 C13 117.4(4) . . ?
C52 C32 C33 118.7(4) . . ?
C52 C32 C31 122.8(4) . . ?
C33 C32 C31 110.7(4) . . ?
C32 C33 C34 121.2(4) . . ?
C32 C33 C14 108.3(4) . . ?
C34 C33 C14 120.0(4) . . ?
C33 C34 C35 119.9(4) . . ?
C33 C34 C54 119.7(4) . . ?
C35 C34 C54 109.5(4) . . ?
C16 C35 C36 120.1(4) . . ?
C16 C35 C34 119.8(4) . . ?
C36 C35 C34 109.6(4) . . ?
C37 C36 C35 117.7(4) . . ?
C37 C36 C55 124.0(4) . . ?
C35 C36 C55 109.6(4) . . ?
C36 C37 C18 121.9(4) . . ?
C36 C37 C38 122.4(4) . . ?
C18 C37 C38 107.3(4) . . ?
C39 C38 C37 110.9(4) . . ?
C39 C38 C57 123.1(4) . . ?
C37 C38 C57 121.6(4) . . ?
C38 C39 C40 123.2(4) . . ?
C38 C39 C19 109.7(4) . . ?
C40 C39 C19 123.2(4) . . ?
C41 C40 C39 116.9(4) . . ?
C41 C40 C59 118.0(4) . . ?
C39 C40 C59 117.4(4) . . ?
C40 C41 C42 121.9(4) . . ?
C40 C41 C21 120.5(4) . . ?
C42 C41 C21 106.6(4) . . ?
C43 C42 C41 120.5(4) . . ?
C43 C42 C23 119.0(4) . . ?
C41 C42 C23 108.8(4) . . ?
C42 C43 C44 120.6(4) . . ?
C42 C43 C60 117.9(4) . . ?
C44 C43 C60 109.5(4) . . ?
C45 C44 C43 120.2(4) . . ?
C45 C44 C62 120.0(4) . . ?
C43 C44 C62 107.1(4) . . ?
C44 C45 C24 119.9(5) . . ?
C44 C45 C46 119.6(4) . . ?
C24 C45 C46 107.5(4) . . ?
C47 C46 C26 119.9(4) . . ?
C47 C46 C45 120.0(4) . . ?
C26 C46 C45 107.7(5) . . ?
C46 C47 C48 120.3(5) . . ?
C46 C47 C63 120.4(4) . . ?
C48 C47 C63 107.1(4) . . ?
C28 C48 C49 118.5(4) . . ?
C28 C48 C47 120.0(4) . . ?
C49 C48 C47 109.0(4) . . ?
C50 C49 C48 121.0(4) . . ?
C50 C49 C64 121.4(4) . . ?
C48 C49 C64 108.0(4) . . ?
C49 C50 C51 115.4(4) . . ?
C49 C50 C30 119.4(4) . . ?
C51 C50 C30 120.5(5) . . ?
C66 C51 C50 122.4(4) . . ?
C66 C51 C52 108.5(4) . . ?
C50 C51 C52 120.8(4) . . ?
C32 C52 C53 120.6(5) . . ?
C32 C52 C51 120.4(4) . . ?
C53 C52 C51 109.5(4) . . ?
C54 C53 C52 121.0(4) . . ?
C54 C53 C67 122.4(4) . . ?
C52 C53 C67 108.7(4) . . ?
C53 C54 C34 118.3(4) . . ?
C53 C54 C55 124.8(4) . . ?
C34 C54 C55 108.6(4) . . ?
C56 C55 C36 108.5(3) . . ?
C56 C55 C54 107.5(4) . . ?
C36 C55 C54 100.2(3) . . ?
C56 C55 C81 114.4(3) . . ?
C36 C55 C81 111.0(4) . . ?
C54 C55 C81 114.1(3) . . ?
C68 C56 C55 123.4(4) . . ?
C68 C56 C57 109.0(4) . . ?
C55 C56 C57 123.7(4) . . ?
C38 C57 C58 109.0(4) . . ?
C38 C57 C56 110.8(3) . . ?
C58 C57 C56 101.7(4) . . ?
C38 C57 C83 109.0(4) . . ?
C58 C57 C83 110.4(4) . . ?
C56 C57 C83 115.6(4) . . ?
C69 C58 C59 120.5(5) . . ?
C69 C58 C57 109.8(4) . . ?
C59 C58 C57 124.1(4) . . ?
C60 C59 C58 115.9(4) . . ?
C60 C59 C40 119.5(4) . . ?
C58 C59 C40 117.9(4) . . ?
C59 C60 C61 121.3(4) . . ?
C59 C60 C43 121.9(4) . . ?
C61 C60 C43 107.4(4) . . ?
C70 C61 C60 121.4(5) . . ?
C70 C61 C62 120.5(4) . . ?
C60 C61 C62 108.3(4) . . ?
C63 C62 C61 119.6(4) . . ?
C63 C62 C44 120.0(4) . . ?
C61 C62 C44 107.7(5) . . ?
C62 C63 C47 120.0(4) . . ?
C62 C63 C64 120.1(4) . . ?
C47 C63 C64 108.0(4) . . ?
C65 C64 C49 120.9(4) . . ?
C65 C64 C63 121.3(4) . . ?
C49 C64 C63 107.8(4) . . ?
C64 C65 C66 116.1(4) . . ?
C64 C65 C70 118.8(4) . . ?
C66 C65 C70 118.9(5) . . ?
C51 C66 C65 120.5(4) . . ?
C51 C66 C67 110.5(4) . . ?
C65 C66 C67 123.8(4) . . ?
C68 C67 C66 109.7(4) . . ?
C68 C67 C53 107.1(4) . . ?
C66 C67 C53 101.1(4) . . ?
C68 C67 C85 110.4(4) . . ?
C66 C67 C85 112.7(4) . . ?
C53 C67 C85 115.3(4) . . ?
C56 C68 C69 111.6(4) . . ?
C56 C68 C67 126.6(4) . . ?
C69 C68 C67 119.4(5) . . ?
C58 C69 C70 123.2(4) . . ?
C58 C69 C68 106.9(4) . . ?
C70 C69 C68 123.9(4) . . ?
C69 C70 C61 115.2(4) . . ?
C69 C70 C65 118.0(4) . . ?
C61 C70 C65 119.5(4) . . ?
F71D C71 F71B 62.3(17) . . ?
F71D C71 F71A 42.6(16) . . ?
F71B C71 F71A 104.7(6) . . ?
F71D C71 C72 120.0(10) . . ?
F71B C71 C72 110.8(5) . . ?
F71A C71 C72 101.7(4) . . ?
F71D C71 C1 117.8(9) . . ?
F71B C71 C1 111.6(4) . . ?
F71A C71 C1 107.4(5) . . ?
C72 C71 C1 119.1(4) . . ?
F71D C71 F71C 98.6(16) . . ?
F71B C71 F71C 37.3(12) . . ?
F71A C71 F71C 139.0(12) . . ?
C72 C71 F71C 86.2(11) . . ?
C1 C71 F71C 103.1(8) . . ?
F72D C72 F72B 62.4(16) . . ?
F72D C72 F72A 120.6(9) . . ?
F72B C72 F72A 111.3(5) . . ?
F72D C72 F72C 45.6(15) . . ?
F72B C72 F72C 108.0(6) . . ?
F72A C72 F72C 104.5(5) . . ?
F72D C72 C71 125.8(8) . . ?
F72B C72 C71 114.4(5) . . ?
F72A C72 C71 110.7(4) . . ?
F72C C72 C71 107.3(5) . . ?
F72D C72 F72E 101.4(17) . . ?
F72B C72 F72E 39.0(14) . . ?
F72A C72 F72E 93.5(8) . . ?
F72C C72 F72E 147.0(15) . . ?
C71 C72 F72E 91.3(16) . . ?
F73B C73 F73A 106.4(4) . . ?
F73B C73 C74 105.5(4) . . ?
F73A C73 C74 107.6(4) . . ?
F73B C73 C4 108.5(4) . . ?
F73A C73 C4 111.0(4) . . ?
C74 C73 C4 117.2(4) . . ?
F74A C74 F74B 109.1(4) . . ?
F74A C74 F74C 107.1(4) . . ?
F74B C74 F74C 107.3(4) . . ?
F74A C74 C73 112.0(4) . . ?
F74B C74 C73 110.2(4) . . ?
F74C C74 C73 111.0(4) . . ?
F75A C75 F75B 106.6(5) . . ?
F75A C75 C76 104.9(4) . . ?
F75B C75 C76 106.2(4) . . ?
F75A C75 C11 109.8(4) . . ?
F75B C75 C11 109.6(4) . . ?
C76 C75 C11 119.0(5) . . ?
F76C C76 F76B 107.5(4) . . ?
F76C C76 F76A 107.6(5) . . ?
F76B C76 F76A 107.4(5) . . ?
F76C C76 C75 111.4(5) . . ?
F76B C76 C75 109.8(4) . . ?
F76A C76 C75 112.8(4) . . ?
F77A C77 F77B 106.9(4) . . ?
F77A C77 C78 105.2(5) . . ?
F77B C77 C78 107.0(4) . . ?
F77A C77 C19 110.0(4) . . ?
F77B C77 C19 108.2(4) . . ?
C78 C77 C19 118.9(4) . . ?
F78A C78 F78B 108.6(5) . . ?
F78A C78 F78C 107.8(6) . . ?
F78B C78 F78C 106.9(5) . . ?
F78A C78 C77 111.4(5) . . ?
F78B C78 C77 111.3(6) . . ?
F78C C78 C77 110.7(5) . . ?
F79A C79 F79B 105.7(5) . . ?
F79A C79 C80 107.3(4) . . ?
F79B C79 C80 106.4(4) . . ?
F79A C79 C31 111.7(4) . . ?
F79B C79 C31 107.6(4) . . ?
C80 C79 C31 117.3(5) . . ?
F80C C80 F80A 107.9(4) . . ?
F80C C80 F80B 107.5(4) . . ?
F80A C80 F80B 108.1(5) . . ?
F80C C80 C79 110.6(5) . . ?
F80A C80 C79 111.2(4) . . ?
F80B C80 C79 111.4(4) . . ?
F81A C81 F81B 106.5(4) . . ?
F81A C81 C82 107.2(4) . . ?
F81B C81 C82 105.1(5) . . ?
F81A C81 C55 110.8(4) . . ?
F81B C81 C55 109.2(4) . . ?
C82 C81 C55 117.4(4) . . ?
F82B C82 F82A 109.0(5) . . ?
F82B C82 F82C 107.7(5) . . ?
F82A C82 F82C 108.1(4) . . ?
F82B C82 C81 111.0(4) . . ?
F82A C82 C81 110.3(4) . . ?
F82C C82 C81 110.6(5) . . ?
F83A C83 F83B 107.0(4) . . ?
F83A C83 C84 108.0(4) . . ?
F83B C83 C84 105.9(4) . . ?
F83A C83 C57 109.0(4) . . ?
F83B C83 C57 108.2(4) . . ?
C84 C83 C57 118.2(5) . . ?
F84A C84 F84B 108.1(5) . . ?
F84A C84 F84C 108.9(6) . . ?
F84B C84 F84C 106.3(5) . . ?
F84A C84 C83 112.0(4) . . ?
F84B C84 C83 111.1(5) . . ?
F84C C84 C83 110.2(5) . . ?
F85B C85 F85A 107.1(4) . . ?
F85B C85 C86 108.4(5) . . ?
F85A C85 C86 106.7(5) . . ?
F85B C85 C67 109.2(4) . . ?
F85A C85 C67 108.0(4) . . ?
C86 C85 C67 117.1(4) . . ?
F86C C86 F86A 107.7(7) . . ?
F86C C86 F86B 109.8(5) . . ?
F86A C86 F86B 107.9(5) . . ?
F86C C86 C85 112.8(6) . . ?
F86A C86 C85 109.9(4) . . ?
F86B C86 C85 108.6(6) . . ?

loop_
_geom_bond_atom_site_label_1
_geom_bond_atom_site_label_2
_geom_bond_distance
_geom_bond_site_symmetry_2
_geom_bond_publ_flag
F71A F71D 0.96(3) . ?
F71A C71 1.407(8) . ?
F71B F71C 0.96(4) . ?
F71B F71D 1.28(3) . ?
F71B C71 1.303(8) . ?
F71C C71 1.58(3) . ?
F71D C71 1.170(14) . ?
F72A C72 1.329(6) . ?
F72B F72E 0.97(4) . ?
F72B C72 1.285(8) . ?
F72B F72D 1.30(3) . ?
F72C F72D 1.01(3) . ?
F72C C72 1.359(8) . ?
F72D C72 1.226(15) . ?
F72E C72 1.53(3) . ?
F73A C73 1.342(5) . ?
F73B C73 1.337(6) . ?
F74A C74 1.307(5) . ?
F74B C74 1.325(6) . ?
F74C C74 1.337(6) . ?
F75A C75 1.334(7) . ?
F75B C75 1.356(6) . ?
F76A C76 1.337(8) . ?
F76B C76 1.337(6) . ?
F76C C76 1.317(6) . ?
F77A C77 1.354(6) . ?
F77B C77 1.361(6) . ?
F78A C78 1.312(7) . ?
F78B C78 1.323(8) . ?
F78C C78 1.339(8) . ?
F79A C79 1.336(6) . ?
F79B C79 1.360(6) . ?
F80A C80 1.321(6) . ?
F80B C80 1.322(7) . ?
F80C C80 1.320(6) . ?
F81A C81 1.325(6) . ?
F81B C81 1.344(6) . ?
F82A C82 1.320(6) . ?
F82B C82 1.315(7) . ?
F82C C82 1.326(7) . ?
F83A C83 1.341(6) . ?
F83B C83 1.357(6) . ?
F84A C84 1.304(7) . ?
F84B C84 1.307(6) . ?
F84C C84 1.330(7) . ?
F85A C85 1.358(6) . ?
F85B C85 1.341(6) . ?
F86A C86 1.316(8) . ?
F86B C86 1.349(7) . ?
F86C C86 1.283(7) . ?
C1 C9 1.532(7) . ?
C1 C2 1.535(6) . ?
C1 C71 1.555(6) . ?
C1 C6 1.562(6) . ?
C2 C3 1.384(7) . ?
C2 C12 1.440(7) . ?
C3 C15 1.412(6) . ?
C3 C4 1.566(6) . ?
C4 C17 1.520(6) . ?
C4 C5 1.544(6) . ?
C4 C73 1.558(7) . ?
C5 C6 1.391(7) . ?
C5 C20 1.417(6) . ?
C6 C7 1.412(6) . ?
C7 C22 1.394(6) . ?
C7 C8 1.433(7) . ?
C8 C25 1.391(7) . ?
C8 C9 1.443(6) . ?
C9 C10 1.362(7) . ?
C10 C27 1.425(7) . ?
C10 C11 1.543(6) . ?
C11 C12 1.537(7) . ?
C11 C75 1.555(6) . ?
C11 C29 1.564(7) . ?
C12 C13 1.395(6) . ?
C13 C14 1.407(6) . ?
C13 C31 1.562(7) . ?
C14 C15 1.382(6) . ?
C14 C33 1.452(6) . ?
C15 C16 1.440(6) . ?
C16 C35 1.391(6) . ?
C16 C17 1.423(6) . ?
C17 C18 1.367(6) . ?
C18 C37 1.431(6) . ?
C18 C19 1.526(6) . ?
C19 C20 1.530(6) . ?
C19 C39 1.538(7) . ?
C19 C77 1.562(7) . ?
C20 C21 1.399(7) . ?
C21 C22 1.407(7) . ?
C21 C41 1.487(7) . ?
C22 C23 1.445(7) . ?
C23 C24 1.390(7) . ?
C23 C42 1.449(7) . ?
C24 C45 1.437(8) . ?
C24 C25 1.449(6) . ?
C25 C26 1.424(7) . ?
C26 C27 1.399(6) . ?
C26 C46 1.444(7) . ?
C27 C28 1.443(7) . ?
C28 C48 1.392(8) . ?
C28 C29 1.432(7) . ?
C29 C30 1.381(6) . ?
C30 C50 1.452(7) . ?
C30 C31 1.524(7) . ?
C31 C32 1.537(6) . ?
C31 C79 1.557(6) . ?
C32 C52 1.375(7) . ?
C32 C33 1.386(7) . ?
C33 C34 1.397(6) . ?
C34 C35 1.427(6) . ?
C34 C54 1.436(6) . ?
C35 C36 1.417(6) . ?
C36 C37 1.381(6) . ?
C36 C55 1.548(6) . ?
C37 C38 1.444(6) . ?
C38 C39 1.364(6) . ?
C38 C57 1.500(7) . ?
C39 C40 1.449(7) . ?
C40 C41 1.382(6) . ?
C40 C59 1.465(7) . ?
C41 C42 1.445(7) . ?
C42 C43 1.393(7) . ?
C43 C44 1.429(7) . ?
C43 C60 1.445(6) . ?
C44 C45 1.395(7) . ?
C44 C62 1.456(7) . ?
C45 C46 1.453(7) . ?
C46 C47 1.386(7) . ?
C47 C48 1.435(7) . ?
C47 C63 1.448(7) . ?
C48 C49 1.433(6) . ?
C49 C50 1.407(7) . ?
C49 C64 1.435(7) . ?
C50 C51 1.420(7) . ?
C51 C66 1.398(6) . ?
C51 C52 1.454(7) . ?
C52 C53 1.426(7) . ?
C53 C54 1.357(7) . ?
C53 C67 1.538(6) . ?
C54 C55 1.555(7) . ?
C55 C56 1.523(6) . ?
C55 C81 1.567(6) . ?
C56 C68 1.326(7) . ?
C56 C57 1.548(6) . ?
C57 C58 1.515(7) . ?
C57 C83 1.553(6) . ?
C58 C69 1.392(7) . ?
C58 C59 1.429(6) . ?
C59 C60 1.396(7) . ?
C60 C61 1.431(7) . ?
C61 C70 1.412(6) . ?
C61 C62 1.455(7) . ?
C62 C63 1.385(7) . ?
C63 C64 1.449(6) . ?
C64 C65 1.400(7) . ?
C65 C66 1.433(6) . ?
C65 C70 1.460(7) . ?
C66 C67 1.537(7) . ?
C67 C68 1.505(7) . ?
C67 C85 1.543(6) . ?
C68 C69 1.479(6) . ?
C69 C70 1.409(7) . ?
C71 C72 1.523(7) . ?
C73 C74 1.533(7) . ?
C75 C76 1.521(9) . ?
C77 C78 1.514(8) . ?
C79 C80 1.532(8) . ?
C81 C82 1.525(7) . ?
C83 C84 1.511(8) . ?
C85 C86 1.522(9) . ?
